data_2240592
loop_
_publ_author_name
'Lee, Jeonghoo H.'
'Kang, Ji Hoon'
'Lim, Sung-Chul'
'Hong, Seung-Tae'

_publ_section_title
;
 Crystal structure of barium perchlorate anhydrate, Ba(ClO~4~)~2~, from
 laboratory X-ray powder data
;
_journal_coeditor_code CV5487
_journal_issue 6
_journal_name_full 'Acta Crystallographica Section E'
_journal_page_first 588
_journal_page_last 591
_journal_paper_doi 10.1107/S2056989015008828
_journal_volume 71
_journal_year 2015
_chemical_formula_analytical BaCl2O8
_chemical_formula_iupac 'Ba (ClO4)2'
_chemical_formula_moiety '2(Cl O4), Ba'
_chemical_formula_structural Ba(ClO4)2
_chemical_formula_sum 'Ba Cl2 O8'
_chemical_formula_weight 336.23
_chemical_name_common Barium_perchlorate_anhydrate
_chemical_name_systematic
;
Barium perchlorate anhydrate
;
_space_group_IT_number 70
_symmetry_cell_setting orthorhombic
_symmetry_space_group_name_Hall '-F 2uv 2vw'
_symmetry_space_group_name_H-M 'F d d d :2'
_audit_creation_method 'from EXP file using GSAS2CIF'
_cell_angle_alpha 90.0
_cell_angle_beta 90.0
_cell_angle_gamma 90.0
_cell_formula_units_Z 8
_cell_length_a 14.304(9)
_cell_length_b 11.688(7)
_cell_length_c 7.2857(4)
_cell_measurement_temperature 298
_cell_volume 1218.1(11)
_computing_cell_refinement
;
GSAS (Larson & Von Dreele, 2000)
;
_computing_data_collection
;
<i>X'Pert Data Collector</i> (PANalytical, 2011)
;
_computing_data_reduction
;
<i>X'Pert HighScore-Plus</i> (PANalytical, 2011)
;
_computing_molecular_graphics
;
ATOMS (Dowty, 2000)
;
_computing_publication_material
;
GSAS (Larson & Von Dreele, 2000)
;
_computing_structure_refinement
;
GSAS (Larson & Von Dreele, 2000)
;
_computing_structure_solution
;
SHELXS97 (Sheldrick, 2008) and CRYSTALS (Betteridge <i>et al.</i>,
2003)
;
_diffrn_ambient_temperature 298
_diffrn_measurement_device_type 'PANalytical Empyrean'
_diffrn_radiation_type 'Cu K\a~1~'
_diffrn_radiation_wavelength 1.54059
_exptl_absorpt_correction_T_max 1.00000
_exptl_absorpt_correction_T_min 1.00000
_exptl_absorpt_process_details
;   GSAS Absorption/surface roughness correction: function number 0
 No correction is applied.
;
_exptl_crystal_density_diffrn 3.667
_exptl_crystal_F_000 1232.0
_pd_block_id 2015-04-21T15:23|B5|SungChul_Lim|PANalytical
_pd_calc_method 'Rietveld Refinement'
_pd_char_colour white
_pd_instr_location
;
;
_pd_meas_2theta_range_inc 0.026
_pd_meas_2theta_range_max 129.96381
_pd_meas_2theta_range_min 14.9918
_pd_meas_number_of_points 4423
_pd_meas_scan_method step
_pd_phase_name 'Barium perchlorate anhydrate'
_pd_proc_2theta_range_inc 0.026
_pd_proc_2theta_range_max 129.96381
_pd_proc_2theta_range_min 14.9918
_pd_proc_info_datetime 2015-04-21T15:23:13
_pd_proc_info_excluded_regions
;
;
_pd_proc_ls_background_function
;   GSAS Background function number 1 with 36 terms.
 Shifted Chebyshev function of 1st kind
      1:    567.648     2:   -857.136     3:    662.653     4:   -377.264
      5:    131.512     6:    59.5938     7:   -169.995     8:    206.701
      9:   -185.404    10:    133.783    11:   -68.7256    12:    6.71856
     13:    43.4515    14:   -72.2732    15:    82.7653    16:   -73.3661
     17:    50.0183    18:   -22.8495    19:   -2.57480    20:    20.6662
     21:   -29.1651    22:    28.9267    23:   -24.2542    24:    14.4066
     25:   -5.32227    26:   -4.03875    27:    10.7050    28:   -13.4416
     29:    11.1646    30:   -9.08855    31:    2.53787    32:  -0.292410
     33:   -1.46976    34:   0.544854    35:   -1.31862    36:   0.893355
;
_pd_proc_ls_peak_cutoff 0.00100
_pd_proc_ls_pref_orient_corr
;   March-Dollase
 AXIS  1 Ratio=   0.97385  h= 1.000  k= 0.000  l= 0.000
 Prefered orientation correction range: Min=   0.96103, Max=   1.08275
;
_pd_proc_ls_profile_function
;
CW Profile function number 3 with  19 terms
Pseudovoigt profile coefficients as parameterized in
P. Thompson, D.E. Cox & J.B. Hastings (1987). J. Appl.
Cryst.,20,79-83.
Asymmetry correction of L.W. Finger, D.E. Cox & A. P. Jephcoat (1994).
J. Appl. Cryst.,27,892-900.
Peak tails are ignored  where the intensity is below 0.0010 times the peak
  Aniso. broadening axis   0.0   0.0   1.0
;
_pd_proc_ls_prof_R_factor 0.0405
_pd_proc_ls_prof_wR_expected 0.0452
_pd_proc_ls_prof_wR_factor 0.0600
_pd_proc_number_of_points 4423
_pd_spec_mounting 'packed powder'
_pd_spec_mount_mode reflection
_pd_spec_shape flat_sheet
_pd_spec_size_axial 20
_pd_spec_size_equat 20
_pd_spec_size_thick 0
_refine_ls_goodness_of_fit_all 1.33
_refine_ls_matrix_type full
_refine_ls_number_parameters 25
_refine_ls_number_restraints 0
_refine_ls_shift/su_max 0.01
_refine_ls_shift/su_mean 0.00
_reflns_number_total 265
_cod_data_source_file cv5487sup1.cf
_cod_data_source_block I
_cod_original_sg_symbol_Hall -F_2uv_2vw
_cod_original_sg_symbol_H-M 'F d d d'
_cod_database_code 2240592
_cod_database_fobs_code 2240592

loop_
_symmetry_equiv_pos_site_id
_symmetry_equiv_pos_as_xyz
1 +x,+y,+z
2 -x,+y+1/4,+z+1/4
3 +x+1/4,-y,+z+1/4
4 -x+3/4,-y+1/4,+z+1/2
5 -x,-y,-z
6 +x,-y+3/4,-z+3/4
7 -x+3/4,+y,-z+3/4
8 +x+1/4,+y+3/4,-z+1/2
9 +x,+y+1/2,+z+1/2
10 -x,+y+3/4,+z+3/4
11 +x+1/4,-y+1/2,+z+3/4
12 -x+3/4,-y+3/4,+z
13 -x,-y+1/2,-z+1/2
14 +x,-y+1/4,-z+1/4
15 -x+3/4,+y+1/2,-z+1/4
16 +x+1/4,+y+1/4,-z
17 +x+1/2,+y,+z+1/2
18 -x+1/2,+y+1/4,+z+3/4
19 +x+3/4,-y,+z+3/4
20 -x+1/4,-y+1/4,+z
21 -x+1/2,-y,-z+1/2
22 +x+1/2,-y+3/4,-z+1/4
23 -x+1/4,+y,-z+1/4
24 +x+3/4,+y+3/4,-z
25 +x+1/2,+y+1/2,+z
26 -x+1/2,+y+3/4,+z+1/4
27 +x+3/4,-y+1/2,+z+1/4
28 -x+1/4,-y+3/4,+z+1/2
29 -x+1/2,-y+1/2,-z
30 +x+1/2,-y+1/4,-z+3/4
31 -x+1/4,+y+1/2,-z+3/4
32 +x+3/4,+y+1/4,-z+1/2

loop_
_atom_site_type_symbol
_atom_site_label
_atom_site_fract_x
_atom_site_fract_y
_atom_site_fract_z
_atom_site_U_iso_or_equiv
_atom_site_thermal_displace_type
_atom_site_occupancy
_atom_site_symmetry_multiplicity
Ba Ba1 0.125 0.125 0.125 0.0139(2) Uiso 1.0 8
Cl Cl1 0.125 0.42875(18) 0.125 0.0160(7) Uiso 1.0 16
O O1 0.0471(3) 0.3533(3) 0.1575(5) 0.0162(11) Uiso 1.0 32
O O2 0.1412(3) 0.5016(4) 0.2807(4) 0.0170(12) Uiso 1.0 32

loop_
_atom_type_symbol
_atom_type_number_in_cell
_atom_type_scat_Cromer_Mann_a1
_atom_type_scat_Cromer_Mann_a2
_atom_type_scat_Cromer_Mann_a3
_atom_type_scat_Cromer_Mann_a4
_atom_type_scat_Cromer_Mann_b1
_atom_type_scat_Cromer_Mann_b2
_atom_type_scat_Cromer_Mann_b3
_atom_type_scat_Cromer_Mann_b4
_atom_type_scat_Cromer_Mann_c
_atom_type_scat_dispersion_real
_atom_type_scat_dispersion_imag
_atom_type_scat_source
Ba 8.0 20.3361 3.21600 19.2970 0.27560 10.8880 20.2073 2.69590 167.202 2.77310 0.000 0.000 International_Tables_Vol_C
Cl 16.0 11.4604 0.01040 7.19640 1.16620 6.25560 18.5194 1.64550 47.7784 -9.5574 0.000 0.000 International_Tables_Vol_C
O 64.0 3.04850 13.2771 2.28680 5.70110 1.54630 0.32390 0.86700 32.9089 0.25080 0.000 0.000 International_Tables_Vol_C

loop_
_geom_angle_atom_site_label_1
_geom_angle_atom_site_label_2
_geom_angle_atom_site_label_3
_geom_angle_site_symmetry_1
_geom_angle_site_symmetry_3
_geom_angle
_geom_angle_publ_flag
O1 Ba1 O1 1_555 8_545 110.93(10) n
O1 Ba1 O1 1_555 10_544 78.56(7) n
O1 Ba1 O1 1_555 11_554 106.64(7) n
O1 Ba1 O1 1_555 13_555 63.56(12) n
O1 Ba1 O1 1_555 14_555 134.82(15) n
O1 Ba1 O1 1_555 20_555 170.64(14) n
O1 Ba1 O1 1_555 23_555 46.25(15) n
O1 Ba1 O2 1_555 6_555 60.21(10) n
O1 Ba1 O2 1_555 9_544 123.92(10) n
O1 Ba1 O2 1_555 28_554 65.35(10) n
O1 Ba1 O2 1_555 31_545 110.84(10) n
O1 Ba1 O1 8_545 10_544 170.09(14) n
O1 Ba1 O1 8_545 11_554 66.21(14) n
O1 Ba1 O1 8_545 13_555 114.73(14) n
O1 Ba1 O2 8_545 6_555 60.66(10) n
O1 Ba1 O2 8_545 9_544 110.87(10) n
O1 Ba1 O2 8_545 28_554 125.15(10) n
O1 Ba1 O2 8_545 31_545 63.76(10) n
O1 Ba1 O1 20_555 23_555 134.82(15) n
O2 Ba1 O2 6_567 9_544 170.85(15) n
O2 Ba1 O2 6_555 28_554 120.42(15) n
O2 Ba1 O2 6_555 31_545 60.43(15) n
O1 Cl1 O1 1_555 23_555 104.5(3) n
O1 Cl1 O2 1_555 1_555 110.96(19) n
O1 Cl1 O2 1_555 23_555 111.6(2) n
O2 Cl1 O2 1_555 23_555 107.3(3) n
Ba1 O1 Ba1 1_555 2_555 116.44(12) n
Ba1 O1 Cl1 1_555 1_555 104.6(2) n
Ba1 O1 Cl1 2_555 1_555 133.1(2) n
Ba1 O2 Cl1 6_555 1_555 164.5(2) n

loop_
_geom_bond_atom_site_label_1
_geom_bond_atom_site_label_2
_geom_bond_site_symmetry_2
_geom_bond_distance
_geom_bond_publ_flag
Ba1 O1 1_555 2.901(4) y
Ba1 O1 8_545 2.939(4) y
Ba1 O1 10_544 2.939(4) ?
Ba1 O1 11_554 2.939(4) ?
Ba1 O1 13_555 2.939(4) ?
Ba1 O1 14_555 2.901(4) y
Ba1 O1 20_555 2.901(4) ?
Ba1 O1 23_555 2.901(4) ?
Ba1 O2 6_555 2.903(4) y
Ba1 O2 9_544 2.903(4) ?
Ba1 O2 28_554 2.903(4) ?
Ba1 O2 31_545 2.903(4) ?
Cl1 O1 1_555 1.441(4) y
Cl1 O1 23_555 1.441(4) n
Cl1 O2 1_555 1.437(4) y
Cl1 O2 23_555 1.437(4) n
